data_7720362
loop_
_publ_author_name
'Shestimerova, Tatiana A.'
'Klykova, Angelina P.'
'Medved'ko, Alexey V.'
'Khrustalev, Victor N.'
'Bykov, Mikhail A.'
'Pankratov, Denis A.'
'Presniakov, Igor A.'
'Kuznetsov, Alexey N.'
'Vatsadze, Sergey Z.'
'Shevelkov, Andrei V.'

_publ_section_title
;
 Tailoring in-gap states for optimizing the band gap in mixed-valent
 bromometallates, towards lead-free photovoltaics.
;
_journal_issue 12
_journal_name_full 'Dalton transactions (Cambridge, England : 2003)'
_journal_page_first 5013
_journal_page_last 5026
_journal_paper_doi 10.1039/d5dt02874d
_journal_volume 55
_journal_year 2026
_chemical_formula_moiety '2(C9 H20 N2), Br6 Sb, Br5 Sb, Br'
_chemical_formula_sum 'C18 H40 Br12 N4 Sb2'
_chemical_formula_weight 1514.86
_space_group_crystal_system triclinic
_space_group_IT_number 2
_space_group_name_Hall '-P 1'
_space_group_name_H-M_alt 'P -1'
_atom_sites_solution_hydrogens mixed
_atom_sites_solution_primary difmap
_atom_sites_solution_secondary difmap
_audit_creation_method SHELXL-2013
_audit_update_record
;
2025-10-11 deposited with the CCDC.	2026-02-26 downloaded from the CCDC.
;
_cell_angle_alpha 104.6927(18)
_cell_angle_beta 92.663(2)
_cell_angle_gamma 106.224(2)
_cell_formula_units_Z 2
_cell_length_a 9.0171(3)
_cell_length_b 14.1829(3)
_cell_length_c 15.7288(3)
_cell_measurement_reflns_used 22418
_cell_measurement_temperature 100(2)
_cell_measurement_theta_max 79.6
_cell_measurement_theta_min 2.9
_cell_volume 1853.31(9)
_computing_cell_refinement 'CrysAlisPro 1.171.41.117a (Rigaku OD, 2021)'
_computing_data_collection 'CrysAlisPro 1.171.41.117a (Rigaku OD, 2021)'
_computing_data_reduction 'CrysAlisPro 1.171.41.117a (Rigaku OD, 2021)'
_computing_molecular_graphics 'SHELXTL (Sheldrick, 2015)'
_computing_publication_material 'SHELXTL (Sheldrick, 2015)'
_computing_structure_refinement 'SHELXL (Sheldrick, 2015)'
_computing_structure_solution 'SHELXT (Sheldrick, 2015)'
_diffrn_ambient_temperature 100(2)
_diffrn_measured_fraction_theta_full 0.998
_diffrn_measured_fraction_theta_max 0.974
_diffrn_measurement_device_type 'Rigaku XtaLAB Synergy-S, HyPix-6000HE area-detector'
_diffrn_measurement_method '\f and \w'
_diffrn_radiation_type CuK\a
_diffrn_radiation_wavelength 1.54184
_diffrn_reflns_av_R_equivalents 0.0641
_diffrn_reflns_av_unetI/netI 0.0418
_diffrn_reflns_Laue_measured_fraction_full 0.998
_diffrn_reflns_Laue_measured_fraction_max 0.974
_diffrn_reflns_limit_h_max 9
_diffrn_reflns_limit_h_min -11
_diffrn_reflns_limit_k_max 18
_diffrn_reflns_limit_k_min -18
_diffrn_reflns_limit_l_max 19
_diffrn_reflns_limit_l_min -20
_diffrn_reflns_number 37222
_diffrn_reflns_point_group_measured_fraction_full 0.998
_diffrn_reflns_point_group_measured_fraction_max 0.974
_diffrn_reflns_theta_full 67.684
_diffrn_reflns_theta_max 80.130
_diffrn_reflns_theta_min 3.379
_diffrn_source 'micro-focus sealed X-ray tube'
_exptl_absorpt_coefficient_mu 26.864
_exptl_absorpt_correction_T_max 0.315
_exptl_absorpt_correction_T_min 0.045
_exptl_absorpt_correction_type analytical
_exptl_absorpt_process_details
;
CrysAlisPro 1.171.43.117a (Rigaku Oxford Diffraction, 2024),
Analytical numeric absorption correction using a multifaceted crystal
model based on expressions derived by R.C. Clark & J.S. Reid.
(Clark, R. C. & Reid, J. S. (1995). Acta Cryst. A51, 887-897).
;
_exptl_crystal_colour red
_exptl_crystal_density_diffrn 2.715
_exptl_crystal_description prism
_exptl_crystal_F_000 1396
_exptl_crystal_size_max 0.22
_exptl_crystal_size_mid 0.08
_exptl_crystal_size_min 0.05
_refine_diff_density_max 2.834
_refine_diff_density_min -2.172
_refine_diff_density_rms 0.314
_refine_ls_extinction_method none
_refine_ls_goodness_of_fit_ref 1.010
_refine_ls_hydrogen_treatment constr
_refine_ls_matrix_type full
_refine_ls_number_parameters 329
_refine_ls_number_reflns 7888
_refine_ls_number_restraints 0
_refine_ls_restrained_S_all 1.010
_refine_ls_R_factor_all 0.0521
_refine_ls_R_factor_gt 0.0501
_refine_ls_shift/su_max 0.001
_refine_ls_shift/su_mean 0.000
_refine_ls_structure_factor_coef Fsqd
_refine_ls_weighting_details 'w=1/[\s^2^(Fo^2^)+(0.1084P)^2^+0.6255P] where P=(Fo^2^+2Fc^2^)/3'
_refine_ls_weighting_scheme calc
_refine_ls_wR_factor_gt 0.1304
_refine_ls_wR_factor_ref 0.1330
_reflns_Friedel_coverage 0.000
_reflns_number_gt 7425
_reflns_number_total 7888
_reflns_threshold_expression 'I > 2\s(I)'
_cod_data_source_file d5dt02874d2.cif
_cod_data_source_block 1
_cod_depositor_comments 'Adding full bibliography for 7720362--7720364.cif.'
_cod_database_code 7720362
_shelx_space_group_comment
;
The symmetry employed for this shelxl refinement is uniquely defined
by the following loop, which should always be used as a source of
symmetry information in preference to the above space-group names.
They are only intended as comments.
;
_shelx_estimated_absorpt_t_min 0.067
_shelx_estimated_absorpt_t_max 0.347
_shelxl_version_number 2013-4

loop_
_space_group_symop_operation_xyz
'x, y, z'
'-x, -y, -z'

loop_
_atom_site_label
_atom_site_type_symbol
_atom_site_fract_x
_atom_site_fract_y
_atom_site_fract_z
_atom_site_U_iso_or_equiv
_atom_site_adp_type
_atom_site_occupancy
_atom_site_site_symmetry_order
_atom_site_calc_flag
_atom_site_refinement_flags_posn
_atom_site_refinement_flags_adp
_atom_site_refinement_flags_occupancy
_atom_site_disorder_assembly
_atom_site_disorder_group
Br1 Br 0.53399(7) 0.59993(4) 0.77119(4) 0.02748(14) Uani 1 1 d . . . . .
Br2 Br 0.30586(7) 0.65706(4) 0.96832(4) 0.02837(14) Uani 1 1 d . . . . .
Br3 Br 0.61269(6) 0.62909(4) 1.13712(3) 0.02495(13) Uani 1 1 d . . . . .
Br4 Br 0.88733(6) 0.58730(4) 0.93673(4) 0.02566(13) Uani 1 1 d . . . . .
Br5 Br 0.71686(7) 0.80958(4) 0.97090(4) 0.03037(15) Uani 1 1 d . . . . .
Br6 Br 0.36882(7) 0.32511(4) 0.62025(3) 0.02511(13) Uani 1 1 d . . . . .
Br7 Br 0.50901(7) 0.12228(4) 0.49258(4) 0.02800(14) Uani 1 1 d . . . . .
Br8 Br 0.32886(6) 0.13933(4) 0.29089(3) 0.02415(13) Uani 1 1 d . . . . .
Br9 Br 0.19899(8) 0.34520(5) 0.41379(4) 0.03079(15) Uani 1 1 d . . . . .
Br10 Br 0.10273(7) 0.10530(4) 0.46925(4) 0.02824(14) Uani 1 1 d . . . . .
Br11 Br 0.60432(7) 0.36764(5) 0.44732(4) 0.03119(15) Uani 1 1 d . . . . .
Br12 Br 0.78276(6) 0.05856(4) 0.93853(3) 0.02291(13) Uani 1 1 d . . . . .
Sb1 Sb 0.56696(4) 0.61595(2) 0.93828(2) 0.02007(10) Uani 1 1 d . . . . .
Sb2 Sb 0.35395(4) 0.23530(2) 0.45527(2) 0.01988(11) Uani 1 1 d . . . . .
C1 C 0.9511(6) 0.4070(4) 0.6846(3) 0.0223(10) Uani 1 1 d . . . . .
C2 C 0.8031(7) 0.4395(4) 0.7005(3) 0.0244(10) Uani 1 1 d . . . . .
H2A H 0.8329 0.5149 0.7222 0.029 Uiso 1 1 calc R U . . .
H2B H 0.7351 0.4181 0.6435 0.029 Uiso 1 1 calc R U . . .
N3 N 0.7126(5) 0.3945(3) 0.7663(3) 0.0240(9) Uani 1 1 d . . . . .
H3A H 0.6167 0.4035 0.7625 0.029 Uiso 1 1 d R U . . .
H3B H 0.7617 0.4301 0.8218 0.029 Uiso 1 1 d R U . . .
C4 C 0.6919(6) 0.2825(4) 0.7546(3) 0.0243(10) Uani 1 1 d . . . . .
H4A H 0.6087 0.2420 0.7050 0.029 Uiso 1 1 calc R U . . .
H4B H 0.6568 0.2651 0.8090 0.029 Uiso 1 1 calc R U . . .
C5 C 0.8382(6) 0.2515(4) 0.7363(3) 0.0234(10) Uani 1 1 d . . . . .
C6 C 0.9635(6) 0.2929(4) 0.8171(4) 0.0240(10) Uani 1 1 d . . . . .
H6A H 0.9152 0.2762 0.8687 0.029 Uiso 1 1 calc R U . . .
H6B H 1.0438 0.2574 0.8054 0.029 Uiso 1 1 calc R U . . .
N7 N 1.0422(5) 0.4069(3) 0.8405(3) 0.0235(8) Uani 1 1 d . . . . .
H7A H 0.9796 0.4392 0.8720 0.028 Uiso 1 1 d R U . . .
H7B H 1.1325 0.4218 0.8765 0.028 Uiso 1 1 d R U . . .
C8 C 1.0785(6) 0.4496(4) 0.7634(3) 0.0225(9) Uani 1 1 d . . . . .
H8A H 1.1748 0.4361 0.7432 0.027 Uiso 1 1 calc R U . . .
H8B H 1.0999 0.5246 0.7840 0.027 Uiso 1 1 calc R U . . .
C9 C 0.9044(6) 0.2898(4) 0.6593(3) 0.0222(9) Uani 1 1 d . . . . .
H9A H 0.8254 0.2609 0.6062 0.027 Uiso 1 1 calc R U . . .
H9B H 0.9966 0.2668 0.6447 0.027 Uiso 1 1 calc R U . . .
C10 C 1.0177(7) 0.4480(4) 0.6086(4) 0.0269(10) Uani 1 1 d . . . . .
H10A H 1.0416 0.5226 0.6254 0.040 Uiso 1 1 calc R U . . .
H10B H 0.9411 0.4181 0.5554 0.040 Uiso 1 1 calc R U . . .
H10C H 1.1131 0.4296 0.5964 0.040 Uiso 1 1 calc R U . . .
C11 C 0.7913(7) 0.1345(4) 0.7123(4) 0.0290(11) Uani 1 1 d . . . . .
H11A H 0.7592 0.1118 0.7643 0.043 Uiso 1 1 calc R U . . .
H11B H 0.8801 0.1114 0.6930 0.043 Uiso 1 1 calc R U . . .
H11C H 0.7045 0.1055 0.6643 0.043 Uiso 1 1 calc R U . . .
C12 C 0.1986(7) 0.8354(4) 0.7865(4) 0.0257(10) Uani 1 1 d . . . . .
C13 C 0.0517(7) 0.8425(4) 0.8291(3) 0.0233(10) Uani 1 1 d . . . . .
H13A H -0.0408 0.8055 0.7843 0.028 Uiso 1 1 calc R U . . .
H13B H 0.0433 0.8088 0.8774 0.028 Uiso 1 1 calc R U . . .
N14 N 0.0527(6) 0.9514(3) 0.8660(3) 0.0243(9) Uani 1 1 d . . . . .
H14A H 0.1182 0.9790 0.9177 0.029 Uiso 1 1 d R U . . .
H14B H -0.0446 0.9514 0.8791 0.029 Uiso 1 1 d R U . . .
C15 C 0.1009(7) 1.0193(4) 0.8062(4) 0.0252(10) Uani 1 1 d . . . . .
H15A H 0.1239 1.0914 0.8416 0.030 Uiso 1 1 calc R U . . .
H15B H 0.0125 1.0045 0.7602 0.030 Uiso 1 1 calc R U . . .
C16 C 0.2437(6) 1.0067(4) 0.7606(4) 0.0246(10) Uani 1 1 d . . . . .
C17 C 0.3965(7) 1.0494(5) 0.8243(4) 0.0291(11) Uani 1 1 d . . . . .
H17A H 0.4849 1.0500 0.7891 0.035 Uiso 1 1 calc R U . . .
H17B H 0.4079 1.1210 0.8572 0.035 Uiso 1 1 calc R U . . .
N18 N 0.4057(6) 0.9894(4) 0.8900(3) 0.0298(10) Uani 1 1 d . . . . .
H18A H 0.3479 1.0070 0.9338 0.036 Uiso 1 1 d R U . . .
H18B H 0.5063 1.0083 0.9151 0.036 Uiso 1 1 d R U . . .
C19 C 0.3501(8) 0.8745(5) 0.8521(4) 0.0330(12) Uani 1 1 d . . . . .
H19A H 0.3323 0.8426 0.9014 0.040 Uiso 1 1 calc R U . . .
H19B H 0.4330 0.8523 0.8213 0.040 Uiso 1 1 calc R U . . .
C20 C 0.2185(7) 0.8934(4) 0.7159(3) 0.0278(11) Uani 1 1 d . . . . .
H20A H 0.3091 0.8847 0.6850 0.033 Uiso 1 1 calc R U . . .
H20B H 0.1246 0.8659 0.6715 0.033 Uiso 1 1 calc R U . . .
C21 C 0.1747(10) 0.7209(5) 0.7460(5) 0.0410(15) Uani 1 1 d . . . . .
H21A H 0.0852 0.6927 0.6996 0.061 Uiso 1 1 calc R U . . .
H21B H 0.1556 0.6855 0.7922 0.061 Uiso 1 1 calc R U . . .
H21C H 0.2682 0.7115 0.7202 0.061 Uiso 1 1 calc R U . . .
C22 C 0.2627(8) 1.0693(5) 0.6930(4) 0.0342(13) Uani 1 1 d . . . . .
H22A H 0.3466 1.0576 0.6584 0.051 Uiso 1 1 calc R U . . .
H22B H 0.2883 1.1421 0.7244 0.051 Uiso 1 1 calc R U . . .
H22C H 0.1652 1.0481 0.6533 0.051 Uiso 1 1 calc R U . . .

loop_
_atom_site_aniso_label
_atom_site_aniso_U_11
_atom_site_aniso_U_22
_atom_site_aniso_U_33
_atom_site_aniso_U_23
_atom_site_aniso_U_13
_atom_site_aniso_U_12
Br1 0.0330(3) 0.0290(3) 0.0224(2) 0.0086(2) 0.0033(2) 0.0111(2)
Br2 0.0227(3) 0.0363(3) 0.0309(3) 0.0108(2) 0.0052(2) 0.0148(2)
Br3 0.0209(3) 0.0337(3) 0.0241(3) 0.0101(2) 0.0049(2) 0.0121(2)
Br4 0.0217(3) 0.0294(3) 0.0257(3) 0.0042(2) 0.00306(19) 0.0106(2)
Br5 0.0338(3) 0.0225(2) 0.0320(3) 0.0053(2) 0.0083(2) 0.0055(2)
Br6 0.0231(3) 0.0306(3) 0.0215(2) 0.00420(19) 0.00183(19) 0.0109(2)
Br7 0.0304(3) 0.0301(3) 0.0282(3) 0.0089(2) 0.0025(2) 0.0160(2)
Br8 0.0239(3) 0.0258(2) 0.0224(2) 0.00519(19) 0.00375(19) 0.0082(2)
Br9 0.0369(3) 0.0321(3) 0.0280(3) 0.0084(2) 0.0029(2) 0.0178(2)
Br10 0.0241(3) 0.0303(3) 0.0278(3) 0.0108(2) 0.0028(2) 0.0019(2)
Br11 0.0270(3) 0.0330(3) 0.0283(3) 0.0098(2) 0.0023(2) -0.0002(2)
Br12 0.0197(3) 0.0274(2) 0.0238(2) 0.00807(19) 0.00419(19) 0.00925(19)
Sb1 0.01874(18) 0.02057(16) 0.02197(17) 0.00615(12) 0.00322(12) 0.00727(12)
Sb2 0.01932(19) 0.02084(17) 0.02008(17) 0.00614(12) 0.00216(12) 0.00665(13)
C1 0.018(2) 0.026(2) 0.026(2) 0.0080(18) 0.0034(18) 0.0098(18)
C2 0.024(3) 0.026(2) 0.026(2) 0.0088(19) 0.0029(19) 0.0108(19)
N3 0.019(2) 0.026(2) 0.026(2) 0.0056(16) 0.0019(16) 0.0079(16)
C4 0.022(3) 0.025(2) 0.026(2) 0.0084(19) 0.0056(19) 0.0057(19)
C5 0.018(2) 0.028(2) 0.025(2) 0.0083(18) 0.0015(19) 0.0077(19)
C6 0.020(2) 0.024(2) 0.026(2) 0.0092(18) -0.0022(19) 0.0029(19)
N7 0.019(2) 0.026(2) 0.0240(19) 0.0061(16) -0.0001(16) 0.0064(16)
C8 0.018(2) 0.026(2) 0.025(2) 0.0082(18) 0.0019(18) 0.0076(18)
C9 0.020(2) 0.025(2) 0.025(2) 0.0072(18) 0.0036(18) 0.0123(19)
C10 0.026(3) 0.030(2) 0.028(2) 0.011(2) 0.007(2) 0.010(2)
C11 0.027(3) 0.025(2) 0.035(3) 0.009(2) 0.002(2) 0.010(2)
C12 0.027(3) 0.027(2) 0.024(2) 0.0066(19) 0.002(2) 0.011(2)
C13 0.027(3) 0.021(2) 0.025(2) 0.0080(18) 0.0032(19) 0.0103(19)
N14 0.023(2) 0.025(2) 0.027(2) 0.0058(16) 0.0045(17) 0.0108(17)
C15 0.023(3) 0.024(2) 0.028(2) 0.0063(19) 0.000(2) 0.0095(19)
C16 0.020(3) 0.027(2) 0.028(2) 0.0108(19) 0.0012(19) 0.0058(19)
C17 0.024(3) 0.037(3) 0.028(2) 0.013(2) 0.004(2) 0.007(2)
N18 0.023(2) 0.044(3) 0.026(2) 0.0143(19) 0.0037(18) 0.012(2)
C19 0.033(3) 0.043(3) 0.029(3) 0.014(2) 0.005(2) 0.017(3)
C20 0.031(3) 0.032(3) 0.021(2) 0.007(2) 0.004(2) 0.010(2)
C21 0.059(5) 0.033(3) 0.040(3) 0.009(2) 0.001(3) 0.028(3)
C22 0.037(3) 0.035(3) 0.029(3) 0.014(2) 0.001(2) 0.003(2)

loop_
_atom_type_symbol
_atom_type_description
_atom_type_scat_dispersion_real
_atom_type_scat_dispersion_imag
_atom_type_scat_source
C C 0.0181 0.0091 'International Tables Vol C Tables 4.2.6.8 and 6.1.1.4'
H H 0.0000 0.0000 'International Tables Vol C Tables 4.2.6.8 and 6.1.1.4'
Br Br -0.6763 1.2805 'International Tables Vol C Tables 4.2.6.8 and 6.1.1.4'
N N 0.0311 0.0180 'International Tables Vol C Tables 4.2.6.8 and 6.1.1.4'
Sb Sb -0.0562 5.8946 'International Tables Vol C Tables 4.2.6.8 and 6.1.1.4'

loop_
_exptl_crystal_face_index_h
_exptl_crystal_face_index_k
_exptl_crystal_face_index_l
_exptl_crystal_face_perp_dist
0 2 1 0.0488
0 -2 -1 0.0332
0 -1 0 0.0325
0 -1 1 0.0363
0 1 -1 0.0382
-1 1 0 0.1253
1 -1 0 0.1066
1 0 -1 0.0907
-1 0 1 0.1003
0 -1 2 0.0332
0 1 -2 0.0194
-2 1 -2 0.0944
0 0 1 0.0300
0 0 -1 0.0300
-1 0 -2 0.0583
2 -1 -1 0.1028
0 1 2 0.0379
0 -1 -2 0.0337
1 0 0 0.0886
-2 -1 -2 0.0731
-1 -1 -1 0.0674
-1 -2 1 0.0672

loop_
_geom_angle_atom_site_label_1
_geom_angle_atom_site_label_2
_geom_angle_atom_site_label_3
_geom_angle
_geom_angle_site_symmetry_1
_geom_angle_site_symmetry_3
_geom_angle_publ_flag
Br1 Sb1 Br5 90.24(2) . . ?
Br1 Sb1 Br2 95.45(2) . . ?
Br5 Sb1 Br2 91.10(2) . . ?
Br1 Sb1 Br4 93.47(2) . . ?
Br5 Sb1 Br4 84.79(2) . . ?
Br2 Sb1 Br4 170.19(2) . . ?
Br11 Sb2 Br9 89.80(2) . . ?
Br11 Sb2 Br10 177.93(2) . . ?
Br9 Sb2 Br10 90.28(2) . . ?
Br11 Sb2 Br7 90.28(2) . . ?
Br9 Sb2 Br7 178.46(2) . . ?
Br10 Sb2 Br7 89.70(2) . . ?
Br11 Sb2 Br6 89.75(2) . . ?
Br9 Sb2 Br6 90.87(2) . . ?
Br10 Sb2 Br6 88.18(2) . . ?
Br7 Sb2 Br6 90.67(2) . . ?
Br11 Sb2 Br8 92.71(2) . . ?
Br9 Sb2 Br8 89.38(2) . . ?
Br10 Sb2 Br8 89.36(2) . . ?
Br7 Sb2 Br8 89.09(2) . . ?
Br6 Sb2 Br8 177.53(2) . . ?
C8 C1 C10 107.4(4) . . ?
C8 C1 C9 108.6(4) . . ?
C10 C1 C9 111.3(4) . . ?
C8 C1 C2 114.8(4) . . ?
C10 C1 C2 106.6(4) . . ?
C9 C1 C2 108.2(4) . . ?
N3 C2 C1 113.3(4) . . ?
N3 C2 H2A 108.9 . . ?
C1 C2 H2A 108.9 . . ?
N3 C2 H2B 108.9 . . ?
C1 C2 H2B 108.9 . . ?
H2A C2 H2B 107.7 . . ?
C2 N3 C4 115.3(4) . . ?
C2 N3 H3A 108.4 . . ?
C4 N3 H3A 108.4 . . ?
C2 N3 H3B 108.5 . . ?
C4 N3 H3B 108.5 . . ?
H3A N3 H3B 107.5 . . ?
N3 C4 C5 114.2(4) . . ?
N3 C4 H4A 108.7 . . ?
C5 C4 H4A 108.7 . . ?
N3 C4 H4B 108.7 . . ?
C5 C4 H4B 108.7 . . ?
H4A C4 H4B 107.6 . . ?
C4 C5 C9 109.1(4) . . ?
C4 C5 C11 107.3(4) . . ?
C9 C5 C11 110.7(4) . . ?
C4 C5 C6 112.9(5) . . ?
C9 C5 C6 109.4(4) . . ?
C11 C5 C6 107.4(4) . . ?
N7 C6 C5 114.4(4) . . ?
N7 C6 H6A 108.7 . . ?
C5 C6 H6A 108.7 . . ?
N7 C6 H6B 108.7 . . ?
C5 C6 H6B 108.7 . . ?
H6A C6 H6B 107.6 . . ?
C8 N7 C6 115.4(4) . . ?
C8 N7 H7A 108.3 . . ?
C6 N7 H7A 108.4 . . ?
C8 N7 H7B 108.5 . . ?
C6 N7 H7B 108.5 . . ?
H7A N7 H7B 107.5 . . ?
N7 C8 C1 115.2(4) . . ?
N7 C8 H8A 108.5 . . ?
C1 C8 H8A 108.5 . . ?
N7 C8 H8B 108.5 . . ?
C1 C8 H8B 108.5 . . ?
H8A C8 H8B 107.5 . . ?
C5 C9 C1 109.9(4) . . ?
C5 C9 H9A 109.7 . . ?
C1 C9 H9A 109.7 . . ?
C5 C9 H9B 109.7 . . ?
C1 C9 H9B 109.7 . . ?
H9A C9 H9B 108.2 . . ?
C1 C10 H10A 109.5 . . ?
C1 C10 H10B 109.5 . . ?
H10A C10 H10B 109.5 . . ?
C1 C10 H10C 109.5 . . ?
H10A C10 H10C 109.5 . . ?
H10B C10 H10C 109.5 . . ?
C5 C11 H11A 109.5 . . ?
C5 C11 H11B 109.5 . . ?
H11A C11 H11B 109.5 . . ?
C5 C11 H11C 109.5 . . ?
H11A C11 H11C 109.5 . . ?
H11B C11 H11C 109.5 . . ?
C13 C12 C20 109.6(5) . . ?
C13 C12 C21 105.9(5) . . ?
C20 C12 C21 111.6(5) . . ?
C13 C12 C19 114.9(5) . . ?
C20 C12 C19 109.3(5) . . ?
C21 C12 C19 105.5(5) . . ?
N14 C13 C12 112.0(4) . . ?
N14 C13 H13A 109.2 . . ?
C12 C13 H13A 109.2 . . ?
N14 C13 H13B 109.2 . . ?
C12 C13 H13B 109.2 . . ?
H13A C13 H13B 107.9 . . ?
C13 N14 C15 115.4(4) . . ?
C13 N14 H14A 108.4 . . ?
C15 N14 H14A 108.5 . . ?
C13 N14 H14B 108.4 . . ?
C15 N14 H14B 108.4 . . ?
H14A N14 H14B 107.5 . . ?
N14 C15 C16 114.1(4) . . ?
N14 C15 H15A 108.7 . . ?
C16 C15 H15A 108.7 . . ?
N14 C15 H15B 108.7 . . ?
C16 C15 H15B 108.7 . . ?
H15A C15 H15B 107.6 . . ?
C20 C16 C15 109.3(4) . . ?
C20 C16 C22 111.7(5) . . ?
C15 C16 C22 107.2(5) . . ?
C20 C16 C17 108.9(5) . . ?
C15 C16 C17 113.4(5) . . ?
C22 C16 C17 106.3(5) . . ?
N18 C17 C16 113.7(5) . . ?
N18 C17 H17A 108.8 . . ?
C16 C17 H17A 108.8 . . ?
N18 C17 H17B 108.8 . . ?
C16 C17 H17B 108.8 . . ?
H17A C17 H17B 107.7 . . ?
C17 N18 C19 115.3(5) . . ?
C17 N18 H18A 108.4 . . ?
C19 N18 H18A 108.4 . . ?
C17 N18 H18B 108.5 . . ?
C19 N18 H18B 108.5 . . ?
H18A N18 H18B 107.5 . . ?
N18 C19 C12 113.4(5) . . ?
N18 C19 H19A 108.9 . . ?
C12 C19 H19A 108.9 . . ?
N18 C19 H19B 108.9 . . ?
C12 C19 H19B 108.9 . . ?
H19A C19 H19B 107.7 . . ?
C16 C20 C12 109.0(4) . . ?
C16 C20 H20A 109.9 . . ?
C12 C20 H20A 109.9 . . ?
C16 C20 H20B 109.9 . . ?
C12 C20 H20B 109.9 . . ?
H20A C20 H20B 108.3 . . ?
C12 C21 H21A 109.5 . . ?
C12 C21 H21B 109.5 . . ?
H21A C21 H21B 109.5 . . ?
C12 C21 H21C 109.5 . . ?
H21A C21 H21C 109.5 . . ?
H21B C21 H21C 109.5 . . ?
C16 C22 H22A 109.5 . . ?
C16 C22 H22B 109.5 . . ?
H22A C22 H22B 109.5 . . ?
C16 C22 H22C 109.5 . . ?
H22A C22 H22C 109.5 . . ?
H22B C22 H22C 109.5 . . ?

loop_
_geom_bond_atom_site_label_1
_geom_bond_atom_site_label_2
_geom_bond_distance
_geom_bond_site_symmetry_2
_geom_bond_publ_flag
Br1 Sb1 2.5756(6) . ?
Br2 Sb1 2.6147(6) . ?
Br4 Sb1 3.0279(7) . ?
Br5 Sb1 2.6036(6) . ?
Br6 Sb2 2.5631(6) . ?
Br7 Sb2 2.5539(6) . ?
Br8 Sb2 2.5646(6) . ?
Br9 Sb2 2.5408(7) . ?
Br10 Sb2 2.5491(6) . ?
Br11 Sb2 2.5323(6) . ?
C1 C8 1.524(7) . ?
C1 C10 1.534(7) . ?
C1 C9 1.535(7) . ?
C1 C2 1.540(7) . ?
C2 N3 1.505(7) . ?
C2 H2A 0.9900 . ?
C2 H2B 0.9900 . ?
N3 C4 1.508(7) . ?
N3 H3A 0.9100 . ?
N3 H3B 0.9101 . ?
C4 C5 1.520(8) . ?
C4 H4A 0.9900 . ?
C4 H4B 0.9900 . ?
C5 C9 1.529(7) . ?
C5 C11 1.534(7) . ?
C5 C6 1.534(7) . ?
C6 N7 1.511(7) . ?
C6 H6A 0.9900 . ?
C6 H6B 0.9900 . ?
N7 C8 1.498(7) . ?
N7 H7A 0.9100 . ?
N7 H7B 0.9099 . ?
C8 H8A 0.9900 . ?
C8 H8B 0.9900 . ?
C9 H9A 0.9900 . ?
C9 H9B 0.9900 . ?
C10 H10A 0.9800 . ?
C10 H10B 0.9800 . ?
C10 H10C 0.9800 . ?
C11 H11A 0.9800 . ?
C11 H11B 0.9800 . ?
C11 H11C 0.9800 . ?
C12 C13 1.529(8) . ?
C12 C20 1.530(8) . ?
C12 C21 1.534(8) . ?
C12 C19 1.548(8) . ?
C13 N14 1.504(6) . ?
C13 H13A 0.9900 . ?
C13 H13B 0.9900 . ?
N14 C15 1.504(7) . ?
N14 H14A 0.9100 . ?
N14 H14B 0.9101 . ?
C15 C16 1.535(8) . ?
C15 H15A 0.9900 . ?
C15 H15B 0.9900 . ?
C16 C20 1.528(8) . ?
C16 C22 1.535(8) . ?
C16 C17 1.539(8) . ?
C17 N18 1.508(7) . ?
C17 H17A 0.9900 . ?
C17 H17B 0.9900 . ?
N18 C19 1.512(9) . ?
N18 H18A 0.9100 . ?
N18 H18B 0.9100 . ?
C19 H19A 0.9900 . ?
C19 H19B 0.9900 . ?
C20 H20A 0.9900 . ?
C20 H20B 0.9900 . ?
C21 H21A 0.9800 . ?
C21 H21B 0.9800 . ?
C21 H21C 0.9800 . ?
C22 H22A 0.9800 . ?
C22 H22B 0.9800 . ?
C22 H22C 0.9800 . ?

loop_
_geom_hbond_atom_site_label_D
_geom_hbond_atom_site_label_H
_geom_hbond_atom_site_label_A
_geom_hbond_distance_DH
_geom_hbond_distance_HA
_geom_hbond_distance_DA
_geom_hbond_angle_DHA
_geom_hbond_site_symmetry_A
N3 H3A Br3 0.91 2.67 3.339(5) 131.0 2_667
N3 H3A Br6 0.91 2.85 3.513(5) 130.9 .
N3 H3B Br4 0.91 2.42 3.260(4) 152.8 .
N7 H7A Br4 0.91 2.47 3.319(5) 154.9 .
N7 H7B Br3 0.91 2.60 3.308(5) 135.6 2_767
N14 H14A Br12 0.91 2.62 3.404(5) 144.3 2_667
N14 H14B Br12 0.91 2.52 3.314(5) 146.1 1_465
N18 H18A Br5 0.91 2.88 3.599(5) 136.8 2_677
N18 H18A Br12 0.91 2.61 3.367(5) 140.5 2_667
N18 H18B Br12 0.91 2.38 3.259(5) 163.5 1_565

loop_
_geom_torsion_atom_site_label_1
_geom_torsion_atom_site_label_2
_geom_torsion_atom_site_label_3
_geom_torsion_atom_site_label_4
_geom_torsion
_geom_torsion_site_symmetry_1
_geom_torsion_site_symmetry_2
_geom_torsion_site_symmetry_3
_geom_torsion_site_symmetry_4
_geom_torsion_publ_flag
C8 C1 C2 N3 -67.9(6) . . . . ?
C10 C1 C2 N3 173.3(4) . . . . ?
C9 C1 C2 N3 53.5(6) . . . . ?
C1 C2 N3 C4 -44.6(6) . . . . ?
C2 N3 C4 C5 43.6(6) . . . . ?
N3 C4 C5 C9 -51.6(6) . . . . ?
N3 C4 C5 C11 -171.6(4) . . . . ?
N3 C4 C5 C6 70.3(6) . . . . ?
C4 C5 C6 N7 -71.5(6) . . . . ?
C9 C5 C6 N7 50.3(6) . . . . ?
C11 C5 C6 N7 170.4(5) . . . . ?
C5 C6 N7 C8 -40.6(7) . . . . ?
C6 N7 C8 C1 41.8(6) . . . . ?
C10 C1 C8 N7 -172.3(4) . . . . ?
C9 C1 C8 N7 -51.9(6) . . . . ?
C2 C1 C8 N7 69.4(6) . . . . ?
C4 C5 C9 C1 62.3(5) . . . . ?
C11 C5 C9 C1 -179.8(4) . . . . ?
C6 C5 C9 C1 -61.7(6) . . . . ?
C8 C1 C9 C5 62.1(5) . . . . ?
C10 C1 C9 C5 -179.8(4) . . . . ?
C2 C1 C9 C5 -63.1(5) . . . . ?
C20 C12 C13 N14 -55.1(6) . . . . ?
C21 C12 C13 N14 -175.7(5) . . . . ?
C19 C12 C13 N14 68.4(6) . . . . ?
C12 C13 N14 C15 45.6(6) . . . . ?
C13 N14 C15 C16 -44.1(6) . . . . ?
N14 C15 C16 C20 51.0(6) . . . . ?
N14 C15 C16 C22 172.2(4) . . . . ?
N14 C15 C16 C17 -70.7(6) . . . . ?
C20 C16 C17 N18 -53.5(6) . . . . ?
C15 C16 C17 N18 68.5(6) . . . . ?
C22 C16 C17 N18 -173.9(5) . . . . ?
C16 C17 N18 C19 43.6(7) . . . . ?
C17 N18 C19 C12 -42.7(7) . . . . ?
C13 C12 C19 N18 -71.7(6) . . . . ?
C20 C12 C19 N18 52.0(6) . . . . ?
C21 C12 C19 N18 172.2(5) . . . . ?
C15 C16 C20 C12 -60.9(6) . . . . ?
C22 C16 C20 C12 -179.3(5) . . . . ?
C17 C16 C20 C12 63.6(6) . . . . ?
C13 C12 C20 C16 63.7(6) . . . . ?
C21 C12 C20 C16 -179.3(5) . . . . ?
C19 C12 C20 C16 -63.0(6) . . . . ?
